data_7248535
loop_
_publ_author_name
'Tian, Fanyu'
'Xia, Mengyuan'
'Wang, Hao'
'Zhang, Bingrui'
'Ding, Zhenfeng'
'Rong, Xiaoyi'
'Zhu, Bingqing'
'Mei, Xuefeng'

_publ_section_title
;
 New solid forms of tetrahydrocurcumin with improved solubility
;
_journal_issue 24
_journal_name_full CrystEngComm
_journal_page_first 3232
_journal_page_last 3239
_journal_paper_doi 10.1039/D4CE00259H
_journal_volume 26
_journal_year 2024
_chemical_formula_moiety 'C21 H24 O6, C5 H9 N O2'
_chemical_formula_sum 'C26 H33 N O8'
_chemical_formula_weight 487.53
_space_group_crystal_system monoclinic
_space_group_IT_number 13
_space_group_name_Hall '-P 2yac'
_space_group_name_H-M_alt 'P 1 2/n 1'
_atom_sites_solution_hydrogens geom
_atom_sites_solution_primary iterative
_audit_creation_date 2024-02-21
_audit_creation_method
;
Olex2 1.2
(compiled 2018.05.29 svn.r3508 for OlexSys, GUI svn.r5506)
;
_audit_update_record
;
2024-02-21 deposited with the CCDC.	2024-04-24 downloaded from the CCDC.
;
_cell_angle_alpha 90
_cell_angle_beta 114.231(5)
_cell_angle_gamma 90
_cell_formula_units_Z 4
_cell_length_a 20.106(4)
_cell_length_b 5.4996(10)
_cell_length_c 23.399(5)
_cell_measurement_reflns_used 1220
_cell_measurement_temperature 170
_cell_measurement_theta_max 23.116
_cell_measurement_theta_min 2.259
_cell_volume 2359.4(8)
_computing_cell_refinement 'SAINT V8.40A (?, 2016)'
_computing_data_reduction 'SAINT V8.40A (?, 2016)'
_computing_molecular_graphics 'Olex2 (Dolomanov et al., 2009)'
_computing_publication_material 'Olex2 (Dolomanov et al., 2009)'
_computing_structure_refinement 'ShelXL (Sheldrick, 2015)'
_computing_structure_solution 'olex2.solve (Bourhis et al., 2015)'
_diffrn_ambient_temperature 170.0
_diffrn_measured_fraction_theta_full 0.962
_diffrn_measured_fraction_theta_max 0.953
_diffrn_measurement_device_type 'Bruker APEX-II CCD'
_diffrn_measurement_method '\f and \w scans'
_diffrn_radiation_type MoK\a
_diffrn_radiation_wavelength 0.71073
_diffrn_reflns_av_unetI/netI 0.0899
_diffrn_reflns_Laue_measured_fraction_full 0.962
_diffrn_reflns_Laue_measured_fraction_max 0.953
_diffrn_reflns_limit_h_max 22
_diffrn_reflns_limit_h_min -24
_diffrn_reflns_limit_k_max 6
_diffrn_reflns_limit_k_min 0
_diffrn_reflns_limit_l_max 28
_diffrn_reflns_limit_l_min 0
_diffrn_reflns_number 4448
_diffrn_reflns_point_group_measured_fraction_full 0.962
_diffrn_reflns_point_group_measured_fraction_max 0.953
_diffrn_reflns_theta_full 25.242
_diffrn_reflns_theta_max 25.672
_diffrn_reflns_theta_min 1.909
_diffrn_standards_number 0
_exptl_absorpt_coefficient_mu 0.102
_exptl_absorpt_correction_T_max 0.7523
_exptl_absorpt_correction_T_min 0.5236
_exptl_absorpt_correction_type none
_exptl_absorpt_process_details
;
 TWINABS-2012/1 (Bruker,2012) was used for absorption correction.

Final HKLF 4 output contains 20923 reflections, Rint = 0.0911
 (6016 with I > 3sig(I), Rint = 0.0543)
;
_exptl_crystal_colour colourless
_exptl_crystal_colour_primary colourless
_exptl_crystal_density_diffrn 1.373
_exptl_crystal_description block
_exptl_crystal_F_000 1040
_exptl_crystal_size_max 0.12
_exptl_crystal_size_mid 0.06
_exptl_crystal_size_min 0.04
_refine_diff_density_max 0.413
_refine_diff_density_min -0.323
_refine_diff_density_rms 0.079
_refine_ls_extinction_method none
_refine_ls_goodness_of_fit_ref 1.090
_refine_ls_hydrogen_treatment constr
_refine_ls_matrix_type full
_refine_ls_number_parameters 367
_refine_ls_number_reflns 4448
_refine_ls_number_restraints 759
_refine_ls_restrained_S_all 1.019
_refine_ls_R_factor_all 0.1541
_refine_ls_R_factor_gt 0.0993
_refine_ls_shift/su_max 0.019
_refine_ls_shift/su_mean 0.001
_refine_ls_structure_factor_coef Fsqd
_refine_ls_weighting_details 'w=1/[\s^2^(Fo^2^)+(0.0173P)^2^+9.7206P] where P=(Fo^2^+2Fc^2^)/3'
_refine_ls_weighting_scheme calc
_refine_ls_wR_factor_gt 0.1837
_refine_ls_wR_factor_ref 0.2087
_reflns_Friedel_coverage 0.000
_reflns_number_gt 2853
_reflns_number_total 4448
_reflns_threshold_expression 'I > 2\s(I)'
_cod_data_source_file d4ce00259h2.cif
_cod_data_source_block mo_20231102_0m_4
_cod_depositor_comments 'Adding full bibliography for 7248532--7248536.cif.'
_cod_database_code 7248535
_shelx_shelxl_version_number 2018/3
_shelx_space_group_comment
;
The symmetry employed for this shelxl refinement is uniquely defined
by the following loop, which should always be used as a source of
symmetry information in preference to the above space-group names.
They are only intended as comments.
;
_shelx_estimated_absorpt_t_max 0.996
_shelx_estimated_absorpt_t_min 0.988
_olex2_refinement_description
;
1. Twinned data refinement
 Scales: 0.6350(16)
 0.3650(16)
2. Fixed Uiso
 At 1.2 times of:
  All C(H) groups, All C(H,H) groups, All N(H,H) groups
 At 1.5 times of:
  All C(H,H,H) groups, All O(H) groups
3. Restrained distances
 C22-C26 \\sim C27-C26
 with sigma of 0.02
4. Rigid bond restraints
 All non-hydrogen atoms
 with sigma for 1-2 distances of 0.01 and sigma for 1-3 distances of 0.01
5. Uiso/Uaniso restraints and constraints
All non-hydrogen atoms have similar U: within 2A with sigma of 0.04 and sigma
for terminal atoms of 0.08
Uanis(C23) \\sim Ueq, Uanis(C22) \\sim Ueq: with sigma of 0.001 and sigma for
terminal atoms of 0.002
Uanis(C27) \\sim Ueq, Uanis(N2) \\sim Ueq: with sigma of 0.001 and sigma for
terminal atoms of 0.002
6. Rigid body (RIGU) restrains
 All non-hydrogen atoms
 with sigma for 1-2 distances of 0.004 and sigma for 1-3 distances of 0.004
7. Others
 Fixed Sof: N2(0.6) H2C(0.6) H2D(0.6) C30(0.6) H30A(0.6) H30B(0.6) C29(0.6)
 H29A(0.6) H29B(0.6) C27(0.6) H27(0.6) C28(0.6) H28A(0.6) H28B(0.6) C23(0.4)
 H23A(0.4) H23B(0.4) C24(0.4) H24A(0.4) H24B(0.4) C25(0.4) H25A(0.4) H25B(0.4)
 N1(0.4) H1C(0.4) H1D(0.4) C22(0.4) H22(0.4)
8.a Ternary CH refined with riding coordinates:
 C27(H27), C22(H22)
8.b Secondary CH2 refined with riding coordinates:
 C6(H6A,H6B), C7(H7A,H7B), C2(H2A,H2B), C1(H1A,H1B), N2(H2C,H2D), C30(H30A,
 H30B), C29(H29A,H29B), C28(H28A,H28B), C23(H23A,H23B), C24(H24A,H24B),
 C25(H25A,H25B), N1(H1C,H1D)
8.c Aromatic/amide H refined with riding coordinates:
 C4(H4A), C19(H19), C9(H9), C16(H16), C12(H12), C20(H20), C13(H13)
8.d Idealised Me refined as rotating group:
 C21(H21A,H21B,H21C), C14(H14A,H14B,H14C)
8.e Idealised tetrahedral OH refined as rotating group:
 O6(H6), O2(H2), O4(H4)
;
_olex2_submission_special_instructions 'No special instructions were received'

loop_
_space_group_symop_operation_xyz
'x, y, z'
'-x+1/2, y, -z+1/2'
'-x, -y, -z'
'x-1/2, -y, z-1/2'

loop_
_atom_site_label
_atom_site_type_symbol
_atom_site_fract_x
_atom_site_fract_y
_atom_site_fract_z
_atom_site_U_iso_or_equiv
_atom_site_adp_type
_atom_site_occupancy
_atom_site_site_symmetry_order
_atom_site_calc_flag
_atom_site_refinement_flags_posn
_atom_site_refinement_flags_adp
_atom_site_refinement_flags_occupancy
_atom_site_disorder_assembly
_atom_site_disorder_group
O5 O 0.45334(13) 0.3887(5) 1.07358(10) 0.0353(8) Uani 1 1 d . U . . .
O8 O 0.44607(14) 0.7143(6) 0.18396(12) 0.0418(8) Uani 1 1 d . U . . .
O6 O 0.37024(12) 0.7925(5) 1.05967(12) 0.0330(7) Uani 1 1 d . U . . .
H6 H 0.401257 0.729959 1.092561 0.050 Uiso 1 1 calc GR . . . .
O3 O 0.45692(13) 0.3953(7) 0.39331(11) 0.0510(9) Uani 1 1 d . U . . .
O2 O 0.37841(17) -0.0405(6) 0.76010(12) 0.0507(9) Uani 1 1 d . U . . .
H2 H 0.379128 -0.094571 0.726788 0.076 Uiso 1 1 calc GR . . . .
O1 O 0.37116(17) -0.0366(6) 0.65077(13) 0.0544(9) Uani 1 1 d . U . . .
O4 O 0.37175(15) 0.7957(7) 0.34772(13) 0.0542(9) Uani 1 1 d . U . . .
H4 H 0.398754 0.724444 0.333572 0.081 Uiso 1 1 calc GR . . . .
O7 O 0.44961(15) 0.7463(8) 0.27832(13) 0.0619(10) Uani 1 1 d . U . . .
C4 C 0.37577(17) 0.3179(7) 0.70618(18) 0.0303(9) Uani 1 1 d . U . . .
H4A H 0.374552 0.490615 0.705645 0.036 Uiso 1 1 calc R . . . .
C8 C 0.3427(2) 0.3793(10) 0.48407(17) 0.0404(11) Uani 1 1 d . U . . .
C19 C 0.31139(18) 0.7264(8) 0.95014(16) 0.0301(9) Uani 1 1 d . U . . .
H19 H 0.285149 0.873684 0.946042 0.036 Uiso 1 1 calc R . . . .
C17 C 0.40358(18) 0.4478(8) 1.01383(15) 0.0288(9) Uani 1 1 d . U . . .
C10 C 0.40701(19) 0.4490(10) 0.41804(16) 0.0385(10) Uani 1 1 d . U . . .
C15 C 0.34212(18) 0.3784(8) 0.90240(16) 0.0283(9) Uani 1 1 d . U . . .
C18 C 0.36172(18) 0.6462(8) 1.00865(16) 0.0315(9) Uani 1 1 d . U . . .
C6 C 0.38583(19) 0.3286(8) 0.81687(15) 0.0295(9) Uani 1 1 d . U . . .
H6A H 0.376111 0.503452 0.806910 0.035 Uiso 1 1 calc R . . . .
H6B H 0.436425 0.312899 0.849024 0.035 Uiso 1 1 calc R . . . .
C21 C 0.50399(18) 0.1983(8) 1.07991(18) 0.0348(10) Uani 1 1 d . U . . .
H21A H 0.530788 0.235325 1.054175 0.052 Uiso 1 1 calc GR . . . .
H21B H 0.477633 0.044579 1.065975 0.052 Uiso 1 1 calc GR . . . .
H21C H 0.538391 0.184226 1.123924 0.052 Uiso 1 1 calc GR . . . .
C9 C 0.39645(18) 0.3129(9) 0.46326(15) 0.0325(10) Uani 1 1 d . U . . .
H9 H 0.425762 0.173460 0.480389 0.039 Uiso 1 1 calc R . . . .
C16 C 0.39363(18) 0.3023(9) 0.96092(16) 0.0336(10) Uani 1 1 d . U . . .
H16 H 0.421062 0.157702 0.965056 0.040 Uiso 1 1 calc R . . . .
C3 C 0.3739(2) 0.1939(8) 0.65362(17) 0.0350(9) Uani 1 1 d . U . . .
C7 C 0.33243(18) 0.2323(8) 0.84430(15) 0.0334(10) Uani 1 1 d . U . . .
H7A H 0.281567 0.247541 0.812608 0.040 Uiso 1 1 calc R . . . .
H7B H 0.342345 0.058306 0.855366 0.040 Uiso 1 1 calc R . . . .
C26 C 0.44068(18) 0.6317(7) 0.2297(2) 0.0360(9) Uani 1 1 d D U . . .
C12 C 0.3140(2) 0.7211(10) 0.41511(17) 0.0429(11) Uani 1 1 d . U . . .
H12 H 0.283589 0.857838 0.397442 0.051 Uiso 1 1 calc R . . . .
C20 C 0.30085(18) 0.5813(8) 0.89741(16) 0.0331(10) Uani 1 1 d . U . . .
H20 H 0.264359 0.625456 0.857651 0.040 Uiso 1 1 calc R . . . .
C2 C 0.3787(2) 0.3304(8) 0.59998(16) 0.0348(10) Uani 1 1 d . U . . .
H2A H 0.430322 0.331125 0.605869 0.042 Uiso 1 1 calc R . . . .
H2B H 0.364557 0.501337 0.602358 0.042 Uiso 1 1 calc R . . . .
C5 C 0.3794(2) 0.1963(8) 0.75922(17) 0.0327(9) Uani 1 1 d . U . . .
C14 C 0.50713(19) 0.1998(9) 0.42202(18) 0.0448(12) Uani 1 1 d . U . . .
H14A H 0.538444 0.175563 0.399603 0.067 Uiso 1 1 calc GR . . . .
H14B H 0.479806 0.050200 0.420136 0.067 Uiso 1 1 calc GR . . . .
H14C H 0.537339 0.240343 0.465885 0.067 Uiso 1 1 calc GR . . . .
C11 C 0.36615(19) 0.6594(9) 0.39378(16) 0.0402(10) Uani 1 1 d . U . . .
C13 C 0.3047(2) 0.5899(9) 0.46129(17) 0.0389(10) Uani 1 1 d . U . . .
H13 H 0.271361 0.646190 0.477678 0.047 Uiso 1 1 calc R . . . .
C1 C 0.33293(18) 0.2369(9) 0.53469(15) 0.0375(11) Uani 1 1 d . U . . .
H1A H 0.345882 0.064962 0.531905 0.045 Uiso 1 1 calc R . . . .
H1B H 0.280873 0.242026 0.527508 0.045 Uiso 1 1 calc R . . . .
N2 N 0.4174(3) 0.2345(11) 0.1854(2) 0.0295(6) Uani 0.6 1 d . U P A 1
H2C H 0.439368 0.086400 0.195075 0.035 Uiso 0.6 1 calc R . P A 1
H2D H 0.439885 0.323983 0.165791 0.035 Uiso 0.6 1 calc R . P A 1
C30 C 0.3361(3) 0.2052(16) 0.1428(3) 0.0430(19) Uani 0.6 1 d . U P A 1
H30A H 0.316446 0.350771 0.116330 0.052 Uiso 0.6 1 calc R . P A 1
H30B H 0.327116 0.059802 0.115715 0.052 Uiso 0.6 1 calc R . P A 1
C29 C 0.3047(3) 0.1767(13) 0.1896(3) 0.0402(16) Uani 0.6 1 d . U P A 1
H29A H 0.307924 0.004954 0.203148 0.048 Uiso 0.6 1 calc R . P A 1
H29B H 0.252780 0.226054 0.171343 0.048 Uiso 0.6 1 calc R . P A 1
C27 C 0.4224(3) 0.3613(12) 0.2437(3) 0.0370(6) Uani 0.6 1 d D U P A 1
H27 H 0.461890 0.292086 0.282183 0.044 Uiso 0.6 1 calc R . P A 1
C28 C 0.3492(3) 0.3407(16) 0.2455(3) 0.0463(16) Uani 0.6 1 d . U P A 1
H28A H 0.326051 0.502546 0.241112 0.056 Uiso 0.6 1 calc R . P A 1
H28B H 0.353332 0.266407 0.285372 0.056 Uiso 0.6 1 calc R . P A 1
C23 C 0.4176(5) 0.196(2) 0.2561(4) 0.0331(6) Uani 0.4 1 d . U P A 2
H23A H 0.442861 0.275144 0.297400 0.040 Uiso 0.4 1 calc R . P A 2
H23B H 0.440127 0.034372 0.257731 0.040 Uiso 0.4 1 calc R . P A 2
C24 C 0.3401(5) 0.167(2) 0.2419(5) 0.046(2) Uani 0.4 1 d . U P A 2
H24A H 0.330116 0.217511 0.278282 0.055 Uiso 0.4 1 calc R . P A 2
H24B H 0.325166 -0.004712 0.232055 0.055 Uiso 0.4 1 calc R . P A 2
C25 C 0.2989(5) 0.3270(18) 0.1861(4) 0.033(2) Uani 0.4 1 d . U P A 2
H25A H 0.296464 0.497580 0.198647 0.040 Uiso 0.4 1 calc R . P A 2
H25B H 0.248902 0.265677 0.161436 0.040 Uiso 0.4 1 calc R . P A 2
N1 N 0.3486(4) 0.300(2) 0.1495(4) 0.048(2) Uani 0.4 1 d . U P A 2
H1C H 0.338890 0.414959 0.119171 0.057 Uiso 0.4 1 calc R . P A 2
H1D H 0.345523 0.149164 0.132590 0.057 Uiso 0.4 1 calc R . P A 2
C22 C 0.4250(5) 0.3444(16) 0.2073(4) 0.0383(6) Uani 0.4 1 d D U P A 2
H22 H 0.465552 0.280702 0.197256 0.046 Uiso 0.4 1 calc R . P A 2

loop_
_atom_site_aniso_label
_atom_site_aniso_U_11
_atom_site_aniso_U_22
_atom_site_aniso_U_33
_atom_site_aniso_U_23
_atom_site_aniso_U_13
_atom_site_aniso_U_12
O5 0.0361(12) 0.0443(16) 0.0253(12) -0.0025(12) 0.0124(9) 0.0100(12)
O8 0.0381(12) 0.0570(18) 0.0300(11) -0.0072(13) 0.0137(9) -0.0110(14)
O6 0.0327(11) 0.0378(15) 0.0288(11) -0.0015(12) 0.0130(9) 0.0052(12)
O3 0.0339(11) 0.096(2) 0.0318(12) 0.0157(15) 0.0217(8) 0.0111(15)
O2 0.0925(18) 0.0337(14) 0.0376(13) 0.0027(13) 0.0386(11) -0.0002(16)
O1 0.0873(18) 0.0392(15) 0.0477(14) -0.0027(14) 0.0386(12) -0.0056(16)
O4 0.0499(13) 0.079(2) 0.0418(12) 0.0261(15) 0.0272(9) 0.0106(17)
O7 0.0474(14) 0.107(2) 0.0381(12) -0.0113(16) 0.0240(10) -0.0201(19)
C4 0.0300(14) 0.0371(18) 0.0239(12) 0.0030(15) 0.0112(11) -0.0006(16)
C8 0.0285(14) 0.070(3) 0.0258(14) 0.0077(17) 0.0146(10) 0.0052(18)
C19 0.0238(14) 0.034(2) 0.0355(15) -0.0012(15) 0.0154(11) -0.0051(16)
C17 0.0249(14) 0.042(2) 0.0223(14) -0.0016(14) 0.0124(11) -0.0053(15)
C10 0.0205(14) 0.066(2) 0.0317(16) 0.0087(16) 0.0130(10) 0.0040(16)
C15 0.0243(14) 0.039(2) 0.0260(13) -0.0032(15) 0.0141(10) -0.0136(15)
C18 0.0295(15) 0.042(2) 0.0293(14) -0.0019(14) 0.0190(10) -0.0005(15)
C6 0.0400(16) 0.030(2) 0.0221(13) -0.0004(15) 0.0169(11) -0.0032(17)
C21 0.0319(16) 0.041(2) 0.0297(17) -0.0013(19) 0.0107(13) 0.0097(16)
C9 0.0218(13) 0.057(3) 0.0201(14) 0.0011(16) 0.0097(9) -0.0012(16)
C16 0.0264(15) 0.048(2) 0.0312(14) -0.0125(15) 0.0160(11) -0.0063(17)
C3 0.0370(16) 0.043(2) 0.0304(14) -0.0021(16) 0.0190(11) -0.0074(18)
C7 0.0334(15) 0.041(2) 0.0320(14) -0.0100(16) 0.0196(10) -0.0049(17)
C26 0.0249(15) 0.0325(16) 0.0471(16) 0.0042(16) 0.0112(13) -0.0029(15)
C12 0.0330(15) 0.065(3) 0.0326(16) 0.0055(18) 0.0153(11) 0.0098(19)
C20 0.0252(15) 0.049(2) 0.0281(15) -0.0022(16) 0.0146(11) -0.0066(16)
C2 0.0446(18) 0.037(2) 0.0273(14) 0.0025(15) 0.0194(12) -0.0002(19)
C5 0.0384(17) 0.0347(19) 0.0257(13) -0.0014(15) 0.0138(11) 0.0021(18)
C14 0.0307(16) 0.072(3) 0.0310(18) -0.006(2) 0.0116(14) 0.0013(19)
C11 0.0295(14) 0.066(2) 0.0307(16) 0.0086(16) 0.0174(10) -0.0024(17)
C13 0.0327(16) 0.059(2) 0.0322(16) 0.0002(17) 0.0208(11) 0.0043(17)
C1 0.0327(15) 0.060(3) 0.0273(14) -0.0023(16) 0.0200(10) -0.0067(19)
N2 0.0293(8) 0.0295(8) 0.0299(8) 0.0000(6) 0.0123(5) 0.0002(6)
C30 0.035(2) 0.050(4) 0.037(2) 0.003(3) 0.0078(18) 0.002(3)
C29 0.036(2) 0.038(4) 0.047(3) -0.008(3) 0.0176(17) -0.010(3)
C27 0.0365(8) 0.0379(8) 0.0366(8) -0.0002(6) 0.0149(5) -0.0002(6)
C28 0.052(2) 0.053(4) 0.047(2) -0.014(3) 0.0339(16) -0.023(3)
C23 0.0330(8) 0.0333(8) 0.0332(8) 0.0007(7) 0.0137(5) -0.0004(7)
C24 0.033(3) 0.056(6) 0.049(3) 0.010(3) 0.018(2) 0.004(4)
C25 0.032(3) 0.027(4) 0.035(3) -0.009(3) 0.009(2) -0.005(3)
N1 0.044(3) 0.065(5) 0.031(2) -0.012(3) 0.0124(18) -0.020(4)
C22 0.0378(8) 0.0390(8) 0.0385(8) 0.0007(6) 0.0159(5) -0.0003(7)

loop_
_atom_type_symbol
_atom_type_description
_atom_type_scat_dispersion_real
_atom_type_scat_dispersion_imag
_atom_type_scat_source
C C 0.0033 0.0016 'International Tables Vol C Tables 4.2.6.8 and 6.1.1.4'
H H 0.0000 0.0000 'International Tables Vol C Tables 4.2.6.8 and 6.1.1.4'
N N 0.0061 0.0033 'International Tables Vol C Tables 4.2.6.8 and 6.1.1.4'
O O 0.0106 0.0060 'International Tables Vol C Tables 4.2.6.8 and 6.1.1.4'

loop_
_geom_angle_atom_site_label_1
_geom_angle_atom_site_label_2
_geom_angle_atom_site_label_3
_geom_angle
_geom_angle_site_symmetry_1
_geom_angle_site_symmetry_3
_geom_angle_publ_flag
C17 O5 C21 117.9(3) . . ?
C18 O6 H6 109.5 . . ?
C10 O3 C14 117.1(3) . . ?
C5 O2 H2 109.5 . . ?
C11 O4 H4 109.5 . . ?
C3 C4 H4A 119.1 . . ?
C5 C4 H4A 119.1 . . ?
C5 C4 C3 121.8(4) . . ?
C9 C8 C1 120.5(4) . . ?
C13 C8 C9 118.1(4) . . ?
C13 C8 C1 121.1(4) . . ?
C18 C19 H19 121.1 . . ?
C18 C19 C20 117.8(4) . . ?
C20 C19 H19 121.1 . . ?
O5 C17 C16 122.3(4) . . ?
C18 C17 O5 116.5(3) . . ?
C18 C17 C16 121.2(3) . . ?
O3 C10 C9 124.9(4) . . ?
O3 C10 C11 114.5(4) . . ?
C9 C10 C11 120.7(4) . . ?
C16 C15 C7 119.2(4) . . ?
C20 C15 C16 120.5(4) . . ?
C20 C15 C7 120.3(3) . . ?
O6 C18 C19 116.3(4) . . ?
C17 C18 O6 122.5(3) . . ?
C17 C18 C19 121.0(4) . . ?
H6A C6 H6B 107.8 . . ?
C7 C6 H6A 109.0 . . ?
C7 C6 H6B 109.0 . . ?
C5 C6 H6A 109.0 . . ?
C5 C6 H6B 109.0 . . ?
C5 C6 C7 112.9(3) . . ?
O5 C21 H21A 109.5 . . ?
O5 C21 H21B 109.5 . . ?
O5 C21 H21C 109.5 . . ?
H21A C21 H21B 109.5 . . ?
H21A C21 H21C 109.5 . . ?
H21B C21 H21C 109.5 . . ?
C8 C9 H9 119.8 . . ?
C10 C9 C8 120.5(4) . . ?
C10 C9 H9 119.8 . . ?
C17 C16 H16 121.0 . . ?
C15 C16 C17 117.9(4) . . ?
C15 C16 H16 121.0 . . ?
O1 C3 C4 121.3(4) . . ?
O1 C3 C2 118.2(4) . . ?
C4 C3 C2 120.4(4) . . ?
C15 C7 C6 109.4(3) . . ?
C15 C7 H7A 109.8 . . ?
C15 C7 H7B 109.8 . . ?
C6 C7 H7A 109.8 . . ?
C6 C7 H7B 109.8 . . ?
H7A C7 H7B 108.2 . . ?
O8 C26 O7 125.9(4) . . ?
O8 C26 C27 130.1(4) . . ?
O8 C26 C22 98.8(5) . . ?
O7 C26 C27 104.1(4) . . ?
O7 C26 C22 135.2(5) . . ?
C11 C12 H12 119.1 . . ?
C13 C12 H12 119.1 . . ?
C13 C12 C11 121.7(4) . . ?
C19 C20 H20 119.4 . . ?
C15 C20 C19 121.3(3) . . ?
C15 C20 H20 119.4 . . ?
C3 C2 H2A 108.1 . . ?
C3 C2 H2B 108.1 . . ?
C3 C2 C1 117.0(4) . . ?
H2A C2 H2B 107.3 . . ?
C1 C2 H2A 108.1 . . ?
C1 C2 H2B 108.1 . . ?
O2 C5 C4 120.1(4) . . ?
O2 C5 C6 118.0(4) . . ?
C4 C5 C6 121.9(4) . . ?
O3 C14 H14A 109.5 . . ?
O3 C14 H14B 109.5 . . ?
O3 C14 H14C 109.5 . . ?
H14A C14 H14B 109.5 . . ?
H14A C14 H14C 109.5 . . ?
H14B C14 H14C 109.5 . . ?
O4 C11 C10 123.7(4) . . ?
O4 C11 C12 118.5(4) . . ?
C12 C11 C10 117.7(4) . . ?
C8 C13 C12 121.0(4) . . ?
C8 C13 H13 119.5 . . ?
C12 C13 H13 119.5 . . ?
C8 C1 C2 113.4(4) . . ?
C8 C1 H1A 108.9 . . ?
C8 C1 H1B 108.9 . . ?
C2 C1 H1A 108.9 . . ?
C2 C1 H1B 108.9 . . ?
H1A C1 H1B 107.7 . . ?
H2C N2 H2D 108.5 . . ?
C30 N2 H2C 110.3 . . ?
C30 N2 H2D 110.3 . . ?
C27 N2 H2C 110.3 . . ?
C27 N2 H2D 110.3 . . ?
C27 N2 C30 107.2(5) . . ?
N2 C30 H30A 111.5 . . ?
N2 C30 H30B 111.5 . . ?
H30A C30 H30B 109.3 . . ?
C29 C30 N2 101.2(5) . . ?
C29 C30 H30A 111.5 . . ?
C29 C30 H30B 111.5 . . ?
C30 C29 H29A 110.3 . . ?
C30 C29 H29B 110.3 . . ?
C30 C29 C28 107.0(6) . . ?
H29A C29 H29B 108.6 . . ?
C28 C29 H29A 110.3 . . ?
C28 C29 H29B 110.3 . . ?
C26 C27 H27 112.0 . . ?
N2 C27 C26 100.5(5) . . ?
N2 C27 H27 112.0 . . ?
C28 C27 C26 112.9(6) . . ?
C28 C27 N2 107.0(5) . . ?
C28 C27 H27 112.0 . . ?
C29 C28 H28A 110.8 . . ?
C29 C28 H28B 110.8 . . ?
C27 C28 C29 104.8(6) . . ?
C27 C28 H28A 110.8 . . ?
C27 C28 H28B 110.8 . . ?
H28A C28 H28B 108.9 . . ?
H23A C23 H23B 108.3 . . ?
C24 C23 H23A 109.9 . . ?
C24 C23 H23B 109.9 . . ?
C22 C23 H23A 109.9 . . ?
C22 C23 H23B 109.9 . . ?
C22 C23 C24 108.9(8) . . ?
C23 C24 H24A 110.4 . . ?
C23 C24 H24B 110.4 . . ?
C23 C24 C25 106.8(9) . . ?
H24A C24 H24B 108.6 . . ?
C25 C24 H24A 110.4 . . ?
C25 C24 H24B 110.4 . . ?
C24 C25 H25A 111.8 . . ?
C24 C25 H25B 111.8 . . ?
C24 C25 N1 99.8(8) . . ?
H25A C25 H25B 109.5 . . ?
N1 C25 H25A 111.8 . . ?
N1 C25 H25B 111.8 . . ?
C25 N1 H1C 112.3 . . ?
C25 N1 H1D 112.3 . . ?
C25 N1 C22 97.5(7) . . ?
H1C N1 H1D 109.9 . . ?
C22 N1 H1C 112.3 . . ?
C22 N1 H1D 112.3 . . ?
C26 C22 H22 110.0 . . ?
C23 C22 C26 110.7(8) . . ?
C23 C22 N1 101.9(8) . . ?
C23 C22 H22 110.0 . . ?
N1 C22 C26 114.1(7) . . ?
N1 C22 H22 110.0 . . ?

loop_
_geom_bond_atom_site_label_1
_geom_bond_atom_site_label_2
_geom_bond_distance
_geom_bond_site_symmetry_2
_geom_bond_publ_flag
O5 C17 1.383(4) . ?
O5 C21 1.425(5) . ?
O8 C26 1.209(5) . ?
O6 H6 0.8400 . ?
O6 C18 1.390(5) . ?
O3 C10 1.380(5) . ?
O3 C14 1.439(5) . ?
O2 H2 0.8400 . ?
O2 C5 1.302(5) . ?
O1 C3 1.269(6) . ?
O4 H4 0.8400 . ?
O4 C11 1.355(5) . ?
O7 C26 1.246(6) . ?
C4 H4A 0.9500 . ?
C4 C3 1.393(6) . ?
C4 C5 1.385(6) . ?
C8 C9 1.403(6) . ?
C8 C13 1.370(7) . ?
C8 C1 1.499(6) . ?
C19 H19 0.9500 . ?
C19 C18 1.398(5) . ?
C19 C20 1.410(6) . ?
C17 C18 1.353(6) . ?
C17 C16 1.418(6) . ?
C10 C9 1.382(6) . ?
C10 C11 1.398(6) . ?
C15 C16 1.400(5) . ?
C15 C7 1.521(5) . ?
C15 C20 1.366(6) . ?
C6 H6A 0.9900 . ?
C6 H6B 0.9900 . ?
C6 C7 1.552(5) . ?
C6 C5 1.491(5) . ?
C21 H21A 0.9800 . ?
C21 H21B 0.9800 . ?
C21 H21C 0.9800 . ?
C9 H9 0.9500 . ?
C16 H16 0.9500 . ?
C3 C2 1.499(6) . ?
C7 H7A 0.9900 . ?
C7 H7B 0.9900 . ?
C26 C27 1.597(8) . ?
C26 C22 1.654(9) . ?
C12 H12 0.9500 . ?
C12 C11 1.376(6) . ?
C12 C13 1.374(6) . ?
C20 H20 0.9500 . ?
C2 H2A 0.9900 . ?
C2 H2B 0.9900 . ?
C2 C1 1.514(5) . ?
C14 H14A 0.9800 . ?
C14 H14B 0.9800 . ?
C14 H14C 0.9800 . ?
C13 H13 0.9500 . ?
C1 H1A 0.9900 . ?
C1 H1B 0.9900 . ?
N2 H2C 0.9100 . ?
N2 H2D 0.9100 . ?
N2 C30 1.534(7) . ?
N2 C27 1.498(9) . ?
C30 H30A 0.9900 . ?
C30 H30B 0.9900 . ?
C30 C29 1.479(11) . ?
C29 H29A 0.9900 . ?
C29 H29B 0.9900 . ?
C29 C28 1.538(9) . ?
C27 H27 1.0000 . ?
C27 C28 1.494(10) . ?
C28 H28A 0.9900 . ?
C28 H28B 0.9900 . ?
C23 H23A 0.9900 . ?
C23 H23B 0.9900 . ?
C23 C24 1.463(13) . ?
C23 C22 1.461(14) . ?
C24 H24A 0.9900 . ?
C24 H24B 0.9900 . ?
C24 C25 1.509(14) . ?
C25 H25A 0.9900 . ?
C25 H25B 0.9900 . ?
C25 N1 1.568(15) . ?
N1 H1C 0.9100 . ?
N1 H1D 0.9100 . ?
N1 C22 1.594(11) . ?
C22 H22 1.0000 . ?

loop_
_geom_torsion_atom_site_label_1
_geom_torsion_atom_site_label_2
_geom_torsion_atom_site_label_3
_geom_torsion_atom_site_label_4
_geom_torsion
_geom_torsion_site_symmetry_1
_geom_torsion_site_symmetry_2
_geom_torsion_site_symmetry_3
_geom_torsion_site_symmetry_4
_geom_torsion_publ_flag
O5 C17 C18 O6 3.4(6) . . . . ?
O5 C17 C18 C19 177.9(4) . . . . ?
O5 C17 C16 C15 -179.7(4) . . . . ?
O8 C26 C27 N2 2.8(6) . . . . ?
O8 C26 C27 C28 -110.8(6) . . . . ?
O8 C26 C22 C23 178.7(6) . . . . ?
O8 C26 C22 N1 -67.1(8) . . . . ?
O3 C10 C9 C8 -178.2(4) . . . . ?
O3 C10 C11 O4 3.0(6) . . . . ?
O3 C10 C11 C12 178.4(3) . . . . ?
O1 C3 C2 C1 40.0(5) . . . . ?
O7 C26 C27 N2 -176.5(4) . . . . ?
O7 C26 C27 C28 69.9(5) . . . . ?
O7 C26 C22 C23 2.6(11) . . . . ?
O7 C26 C22 N1 116.8(7) . . . . ?
C4 C3 C2 C1 -142.9(4) . . . . ?
C18 C19 C20 C15 -4.7(6) . . . . ?
C18 C17 C16 C15 3.8(6) . . . . ?
C21 O5 C17 C18 -172.9(4) . . . . ?
C21 O5 C17 C16 10.5(5) . . . . ?
C9 C8 C13 C12 5.9(6) . . . . ?
C9 C8 C1 C2 90.1(5) . . . . ?
C9 C10 C11 O4 -177.3(4) . . . . ?
C9 C10 C11 C12 -1.9(6) . . . . ?
C16 C17 C18 O6 -179.9(4) . . . . ?
C16 C17 C18 C19 -5.4(6) . . . . ?
C16 C15 C7 C6 -88.9(4) . . . . ?
C16 C15 C20 C19 3.3(6) . . . . ?
C3 C4 C5 O2 -2.5(5) . . . . ?
C3 C4 C5 C6 176.4(3) . . . . ?
C3 C2 C1 C8 -178.3(4) . . . . ?
C7 C15 C16 C17 177.4(4) . . . . ?
C7 C15 C20 C19 -176.8(4) . . . . ?
C7 C6 C5 O2 -47.6(5) . . . . ?
C7 C6 C5 C4 133.5(4) . . . . ?
C26 C27 C28 C29 114.9(6) . . . . ?
C20 C19 C18 O6 -179.4(3) . . . . ?
C20 C19 C18 C17 5.7(6) . . . . ?
C20 C15 C16 C17 -2.7(6) . . . . ?
C20 C15 C7 C6 91.2(4) . . . . ?
C5 C4 C3 O1 4.1(6) . . . . ?
C5 C4 C3 C2 -172.9(3) . . . . ?
C5 C6 C7 C15 -179.5(3) . . . . ?
C14 O3 C10 C9 -7.6(6) . . . . ?
C14 O3 C10 C11 172.1(3) . . . . ?
C11 C10 C9 C8 2.2(6) . . . . ?
C11 C12 C13 C8 -5.9(6) . . . . ?
C13 C8 C9 C10 -4.1(6) . . . . ?
C13 C8 C1 C2 -83.5(5) . . . . ?
C13 C12 C11 O4 179.4(4) . . . . ?
C13 C12 C11 C10 3.7(6) . . . . ?
C1 C8 C9 C10 -177.9(4) . . . . ?
C1 C8 C13 C12 179.7(4) . . . . ?
N2 C30 C29 C28 35.5(7) . . . . ?
N2 C27 C28 C29 5.3(7) . . . . ?
C30 N2 C27 C26 -101.3(5) . . . . ?
C30 N2 C27 C28 16.7(7) . . . . ?
C30 C29 C28 C27 -26.4(8) . . . . ?
C27 N2 C30 C29 -32.3(7) . . . . ?
C23 C24 C25 N1 34.8(11) . . . . ?
C24 C23 C22 C26 96.9(9) . . . . ?
C24 C23 C22 N1 -24.7(11) . . . . ?
C24 C25 N1 C22 -47.3(9) . . . . ?
C25 N1 C22 C26 -74.9(9) . . . . ?
C25 N1 C22 C23 44.4(9) . . . . ?
C22 C23 C24 C25 -6.2(12) . . . . ?

loop_
_twin_individual_id
_twin_individual_mass_fraction_refined
1 0.6350(16)
2 0.3650(16)
